data_1505406
loop_
_publ_author_name
'Scansetti, Myriam'
'Hu, Xiangping'
'McDermott, Benjamin P.'
'Lam, Hon Wai'

_publ_section_title
;
 Synthesis of pyroglutamic acid derivatives via double michael reactions
 of alkynones.
;
_journal_issue 11
_journal_name_full 'Organic letters'
_journal_page_first 2159
_journal_page_last 2162
_journal_paper_doi 10.1021/ol070674f
_journal_volume 9
_journal_year 2007
_chemical_compound_source 'M. Scansetti'
_chemical_formula_moiety 'C28.00 H31.00 N1 O9'
_chemical_formula_sum 'C28 H31 N O9'
_chemical_formula_weight 525.55
_space_group_IT_number 14
_symmetry_cell_setting monoclinic
_symmetry_space_group_name_Hall '-P 2ybc'
_symmetry_space_group_name_H-M 'P 1 21/c 1'
_atom_sites_solution_hydrogens geom
_atom_sites_solution_primary direct
_audit_creation_date 07-01-17
_audit_creation_method CRYSTALS_ver_12.84
_cell_angle_alpha 90
_cell_angle_beta 97.855(4)
_cell_angle_gamma 90
_cell_formula_units_Z 4
_cell_length_a 7.5166(5)
_cell_length_b 16.9331(10)
_cell_length_c 21.0741(11)
_cell_measurement_reflns_used 5391
_cell_measurement_temperature 150
_cell_measurement_theta_max 29
_cell_measurement_theta_min 2
_cell_volume 2657.1(3)
_computing_cell_refinement 'SAINT (Siemens ,1995)'
_computing_data_collection 'SMART (Siemens, 1993)'
_computing_data_reduction 'SAINT (Siemens ,1995)'
_computing_molecular_graphics 'CAMERON (Watkin et al., 1996)'
_computing_publication_material 'CRYSTALS (Betteridge et al., 2003)'
_computing_structure_refinement 'CRYSTALS (Betteridge et al., 2003)'
_computing_structure_solution 'SHELXS 86 (Sheldrick, 1986)'
_diffrn_ambient_temperature 150
_diffrn_measured_fraction_theta_full 0.997
_diffrn_measured_fraction_theta_max 0.935
_diffrn_measurement_device_type 'Bruker SMART Apex CCD'
_diffrn_measurement_method \w
_diffrn_radiation_monochromator graphite
_diffrn_radiation_type 'Mo K\a'
_diffrn_radiation_wavelength 0.71073
_diffrn_reflns_av_R_equivalents 0.056
_diffrn_reflns_limit_h_max 10
_diffrn_reflns_limit_h_min -10
_diffrn_reflns_limit_k_max 23
_diffrn_reflns_limit_k_min -23
_diffrn_reflns_limit_l_max 30
_diffrn_reflns_limit_l_min -29
_diffrn_reflns_number 37166
_diffrn_reflns_theta_full 28.400
_diffrn_reflns_theta_max 30.537
_diffrn_reflns_theta_min 1.951
_diffrn_standards_number 0
_exptl_absorpt_coefficient_mu 0.098
_exptl_absorpt_correction_T_max 0.97
_exptl_absorpt_correction_T_min 0.49
_exptl_absorpt_correction_type multi-scan
_exptl_absorpt_process_details 'SADABS version 2006/1'
_exptl_crystal_colour colourless
_exptl_crystal_density_diffrn 1.314
_exptl_crystal_description block
_exptl_crystal_F_000 1111.997
_exptl_crystal_recrystallization_method 'Recrystallisation by evaporation of hexane/diethyl ether solution'
_exptl_crystal_size_max 0.77
_exptl_crystal_size_mid 0.35
_exptl_crystal_size_min 0.32
_refine_diff_density_max 0.31
_refine_diff_density_min -0.37
_refine_ls_extinction_method None
_refine_ls_goodness_of_fit_ref 1.0626
_refine_ls_hydrogen_treatment constr
_refine_ls_matrix_type full
_refine_ls_number_parameters 353
_refine_ls_number_reflns 7610
_refine_ls_number_restraints 2
_refine_ls_R_factor_all 0.1085
_refine_ls_R_factor_gt 0.0666
_refine_ls_shift/su_max 0.000319
_refine_ls_structure_factor_coef Fsqd
_refine_ls_weighting_details
;
 Method, part 1, Chebychev polynomial, (Watkin, 1994, Prince, 1982) 
 [weight] = 1.0/[A~0~*T~0~(x)+A~1~*T~1~(x) ... +A~n-1~]*T~n-1~(x)] 
 where A~i~ are the Chebychev coefficients listed below and x= Fcalc/Fmax 
 Method = Robust Weighting (Prince, 1982) 
 W = [weight] * [1-(deltaF/6*sigmaF)^2^]^2^ 
 A~i~ are: 
 125. 210. 126. 49.7 9.95 
;
_refine_ls_weighting_scheme calc
_refine_ls_wR_factor_all 0.1943
_refine_ls_wR_factor_gt 0.1604
_refine_ls_wR_factor_ref 0.1943
_reflns_limit_h_max 9
_reflns_limit_h_min -10
_reflns_limit_k_max 23
_reflns_limit_k_min 0
_reflns_limit_l_max 30
_reflns_limit_l_min 0
_reflns_number_gt 4145
_reflns_number_total 7610
_reflns_threshold_expression I>2.0\s(I)
_oxford_diffrn_Wilson_B_factor 1.77
_oxford_diffrn_Wilson_scale 8.76
_oxford_refine_ls_scale 0.3713(7)
_cod_data_source_file ol070674fsi20070319_025823.cif
_cod_data_source_block hl7001
_cod_depositor_comments
;
The following automatic conversions were performed:

'_symmetry_cell_setting' value 'Monoclinic' changed to 'monoclinic'
according to /home/saulius/struct/CIF-dictionaries/cif_core.dic
dictionary named 'cif_core.dic' version 2.4.1 from 2010-06-29.

Automatic conversion script
Id: cif_fix_values 1715 2011-07-08 13:25:40Z adriana 
;
_cod_original_sg_symbol_H-M 'P 21/c'
_cod_original_formula_sum 'C28.00 H31.00 N1 O9'
_cod_database_code 1505406

loop_
_symmetry_equiv_pos_as_xyz
x,y,z
-x,-y,-z
-x,y+1/2,-z+1/2
x,-y+1/2,z+1/2

loop_
_atom_site_label
_atom_site_type_symbol
_atom_site_fract_x
_atom_site_fract_y
_atom_site_fract_z
_atom_site_U_iso_or_equiv
_atom_site_occupancy
_atom_site_adp_type
_atom_site_refinement_flags_posn
_atom_site_refinement_flags_occupancy
_atom_site_disorder_group
C1 C 0.1367(3) 0.80490(14) 0.16507(10) 0.0411 1.0000 Uani . . .
O1 O 0.0455(3) 0.83280(11) 0.20302(8) 0.0526 1.0000 Uani . . .
N2 N 0.2498(3) 0.84654(11) 0.13175(8) 0.0393 1.0000 Uani . . .
C3 C 0.3354(3) 0.79675(13) 0.08667(10) 0.0386 1.0000 Uani . . .
C4 C 0.3115(3) 0.71239(13) 0.11295(10) 0.0398 1.0000 Uani . . .
C5 C 0.1386(4) 0.71945(13) 0.14400(10) 0.0407 1.0000 Uani . . .
C11 C 0.2650(3) 0.93087(13) 0.13770(10) 0.0379 1.0000 Uani . . .
C21 C 0.1901(3) 0.98126(14) 0.08923(10) 0.0422 1.0000 Uani . . .
C31 C 0.1992(4) 1.06191(14) 0.09786(11) 0.0457 1.0000 Uani . . .
C41 C 0.2796(4) 1.09393(14) 0.15556(11) 0.0430 1.0000 Uani . . .
C51 C 0.3580(4) 1.04451(15) 0.20322(11) 0.0506 1.0000 Uani . . .
C61 C 0.3496(4) 0.96302(15) 0.19412(11) 0.0474 1.0000 Uani . . .
O71 O 0.2726(3) 1.17472(10) 0.16022(8) 0.0556 1.0000 Uani . . .
C81 C 0.3211(5) 1.20834(17) 0.22253(14) 0.0657 1.0000 Uani . . .
C12 C 0.5344(4) 0.81664(14) 0.08964(10) 0.0426 1.0000 Uani . . .
O12 O 0.6543(3) 0.77317(11) 0.10912(10) 0.0568 1.0000 Uani . . .
O22 O 0.5534(3) 0.89027(10) 0.06996(9) 0.0513 1.0000 Uani . . .
C32 C 0.7327(4) 0.92385(16) 0.08059(16) 0.0589 1.0000 Uani D . .
C42 C 0.7107(5) 1.01078(19) 0.0808(2) 0.0653 0.826(8) Uani D P 1
C52 C 0.766(3) 0.9741(12) 0.1397(8) 0.0817 0.174(8) Uani D P 2
C13 C 0.2321(4) 0.80447(13) 0.01822(10) 0.0408 1.0000 Uani . . .
O13 O 0.0756(3) 0.81830(10) 0.00723(7) 0.0480 1.0000 Uani . . .
O23 O 0.3424(3) 0.78912(10) -0.02504(7) 0.0481 1.0000 Uani . . .
C33 C 0.2637(5) 0.78948(16) -0.09319(11) 0.0555 1.0000 Uani . . .
C43 C 0.1946(5) 0.70969(17) -0.11328(13) 0.0625 1.0000 Uani . . .
C14 C 0.3127(4) 0.64518(13) 0.06478(10) 0.0418 1.0000 Uani . . .
C24 C 0.3610(4) 0.56653(14) 0.09837(10) 0.0451 1.0000 Uani . . .
O24 O 0.4386(3) 0.56599(11) 0.15316(8) 0.0660 1.0000 Uani . . .
C34 C 0.3156(3) 0.49100(13) 0.06401(10) 0.0404 1.0000 Uani . . .
C44 C 0.3394(4) 0.42092(15) 0.09860(12) 0.0540 1.0000 Uani . . .
C54 C 0.2974(4) 0.34906(15) 0.06982(14) 0.0578 1.0000 Uani . . .
C64 C 0.2339(4) 0.34594(16) 0.00553(14) 0.0544 1.0000 Uani . . .
C74 C 0.2136(4) 0.41442(15) -0.03015(13) 0.0542 1.0000 Uani . . .
C84 C 0.2524(4) 0.48732(14) -0.00083(11) 0.0435 1.0000 Uani . . .
C15 C 0.1361(4) 0.66193(14) 0.19912(11) 0.0459 1.0000 Uani . . .
O15 O 0.2146(3) 0.67013(11) 0.25182(8) 0.0570 1.0000 Uani . . .
O25 O 0.0417(3) 0.59819(10) 0.17804(8) 0.0536 1.0000 Uani . . .
C35 C 0.0487(5) 0.53120(17) 0.22186(14) 0.0617 1.0000 Uani . . .
C45 C -0.0622(6) 0.46723(18) 0.18484(15) 0.0728 1.0000 Uani . . .
H41 H 0.4098 0.7034 0.1465 0.0455 1.0000 Uiso R . .
H51 H 0.0330 0.7090 0.1130 0.0475 1.0000 Uiso R . .
H211 H 0.1305 0.9604 0.0506 0.0487 1.0000 Uiso R . .
H311 H 0.1450 1.0963 0.0654 0.0553 1.0000 Uiso R . .
H511 H 0.4184 1.0646 0.2418 0.0588 1.0000 Uiso R . .
H611 H 0.4060 0.9296 0.2270 0.0551 1.0000 Uiso R . .
H811 H 0.3012 1.2649 0.2201 0.0968 1.0000 Uiso R . .
H812 H 0.4445 1.1974 0.2377 0.0966 1.0000 Uiso R . .
H813 H 0.2471 1.1849 0.2509 0.0970 1.0000 Uiso R . .
H421 H 0.8274 1.0346 0.0883 0.0988 0.826(8) Uiso R P 1
H422 H 0.6408 1.0251 0.1141 0.0983 0.826(8) Uiso R P 1
H423 H 0.6482 1.0259 0.0393 0.0986 0.826(8) Uiso R P 1
H521 H 0.8677 1.0075 0.1364 0.1300 0.174(8) Uiso R P 2
H522 H 0.6612 1.0060 0.1417 0.1300 0.174(8) Uiso R P 2
H523 H 0.7892 0.9413 0.1770 0.1300 0.174(8) Uiso R P 2
H331 H 0.1671 0.8281 -0.0993 0.0664 1.0000 Uiso R . .
H332 H 0.3587 0.8043 -0.1172 0.0650 1.0000 Uiso R . .
H431 H 0.1534 0.7114 -0.1587 0.0915 1.0000 Uiso R . .
H432 H 0.0911 0.6982 -0.0914 0.0915 1.0000 Uiso R . .
H433 H 0.2899 0.6697 -0.1046 0.0911 1.0000 Uiso R . .
H141 H 0.4022 0.6549 0.0365 0.0495 1.0000 Uiso R . .
H142 H 0.1958 0.6398 0.0381 0.0492 1.0000 Uiso R . .
H441 H 0.3857 0.4236 0.1434 0.0642 1.0000 Uiso R . .
H541 H 0.3089 0.3026 0.0936 0.0692 1.0000 Uiso R . .
H641 H 0.2065 0.2977 -0.0139 0.0652 1.0000 Uiso R . .
H741 H 0.1704 0.4125 -0.0745 0.0627 1.0000 Uiso R . .
H841 H 0.2402 0.5337 -0.0252 0.0513 1.0000 Uiso R . .
H351 H -0.0026 0.5460 0.2611 0.0730 1.0000 Uiso R . .
H352 H 0.1723 0.5132 0.2338 0.0743 1.0000 Uiso R . .
H451 H -0.0685 0.4213 0.2129 0.1098 1.0000 Uiso R . .
H452 H -0.1833 0.4873 0.1710 0.1100 1.0000 Uiso R . .
H453 H -0.0063 0.4529 0.1470 0.1095 1.0000 Uiso R . .
H321 H 0.7969 0.9058 0.1222 0.0727 0.826(8) Uiso R P 1
H322 H 0.8011 0.9078 0.0457 0.0727 0.826(8) Uiso R P 1
H323 H 0.7514 0.9552 0.0424 0.0727 0.174(8) Uiso R P 2
H324 H 0.8200 0.8798 0.0860 0.0727 0.174(8) Uiso R P 2

loop_
_atom_site_aniso_label
_atom_site_aniso_U_11
_atom_site_aniso_U_22
_atom_site_aniso_U_33
_atom_site_aniso_U_23
_atom_site_aniso_U_13
_atom_site_aniso_U_12
C1 0.0568(15) 0.0369(11) 0.0290(9) -0.0021(8) 0.0038(9) -0.0041(10)
O1 0.0737(13) 0.0462(10) 0.0403(9) -0.0084(7) 0.0162(8) -0.0030(9)
N2 0.0577(12) 0.0338(9) 0.0264(8) -0.0021(7) 0.0051(8) -0.0016(8)
C3 0.0567(15) 0.0331(10) 0.0257(9) -0.0016(8) 0.0042(9) -0.0025(10)
C4 0.0612(16) 0.0313(10) 0.0257(9) -0.0005(7) 0.0013(9) -0.0014(10)
C5 0.0592(15) 0.0348(11) 0.0274(9) -0.0017(8) 0.0029(9) -0.0075(10)
C11 0.0507(13) 0.0348(11) 0.0278(9) -0.0020(8) 0.0042(9) 0.0009(9)
C21 0.0521(14) 0.0427(12) 0.0301(10) -0.0026(9) -0.0013(9) -0.0019(10)
C31 0.0598(16) 0.0401(12) 0.0345(11) 0.0038(9) -0.0029(10) 0.0027(11)
C41 0.0570(15) 0.0343(11) 0.0374(11) -0.0021(9) 0.0055(10) -0.0028(10)
C51 0.0779(19) 0.0397(13) 0.0313(10) -0.0040(9) -0.0034(11) -0.0036(12)
C61 0.0712(18) 0.0388(12) 0.0298(10) 0.0023(9) -0.0020(11) 0.0006(11)
O71 0.0846(14) 0.0343(9) 0.0441(9) -0.0040(7) -0.0041(9) -0.0001(8)
C81 0.100(3) 0.0446(15) 0.0514(15) -0.0139(12) 0.0067(16) -0.0007(15)
C12 0.0589(15) 0.0359(12) 0.0324(10) -0.0050(9) 0.0043(10) -0.0016(10)
O12 0.0603(12) 0.0443(10) 0.0637(12) 0.0008(8) 0.0010(9) 0.0016(9)
O22 0.0558(11) 0.0396(9) 0.0586(10) 0.0036(8) 0.0084(8) -0.0047(8)
C32 0.0543(17) 0.0438(14) 0.080(2) -0.0020(13) 0.0147(15) -0.0065(12)
C42 0.060(2) 0.0421(19) 0.097(3) 0.0059(18) 0.021(2) -0.0048(16)
C52 0.083(15) 0.076(14) 0.091(16) -0.012(12) 0.028(12) 0.023(11)
C13 0.0649(17) 0.0281(10) 0.0291(9) -0.0002(8) 0.0058(10) -0.0010(10)
O13 0.0641(12) 0.0445(10) 0.0333(8) -0.0025(7) -0.0011(7) 0.0026(8)
O23 0.0726(12) 0.0462(9) 0.0257(7) 0.0008(6) 0.0077(7) -0.0028(8)
C33 0.086(2) 0.0539(15) 0.0259(10) 0.0038(10) 0.0051(11) 0.0000(14)
C43 0.096(2) 0.0531(16) 0.0359(12) -0.0016(11) 0.0013(13) -0.0119(15)
C14 0.0642(16) 0.0334(11) 0.0264(9) -0.0013(8) 0.0017(9) -0.0030(10)
C24 0.0682(17) 0.0367(12) 0.0295(10) 0.0009(9) 0.0032(10) 0.0025(11)
O24 0.1126(18) 0.0450(10) 0.0333(8) 0.0006(7) -0.0153(10) 0.0070(10)
C34 0.0553(15) 0.0337(11) 0.0322(10) 0.0007(8) 0.0062(10) 0.0006(10)
C44 0.085(2) 0.0379(13) 0.0390(12) 0.0060(10) 0.0080(12) 0.0070(12)
C54 0.083(2) 0.0334(12) 0.0577(16) 0.0048(11) 0.0118(14) 0.0036(13)
C64 0.0664(18) 0.0332(12) 0.0625(16) -0.0084(11) 0.0042(13) -0.0003(11)
C74 0.0721(18) 0.0416(13) 0.0463(13) -0.0088(11) -0.0013(12) 0.0005(12)
C84 0.0592(16) 0.0365(12) 0.0338(10) 0.0003(9) 0.0022(10) 0.0023(10)
C15 0.0634(16) 0.0410(12) 0.0338(11) 0.0002(9) 0.0080(10) -0.0067(11)
O15 0.0870(14) 0.0542(11) 0.0286(8) 0.0011(7) 0.0033(8) -0.0065(10)
O25 0.0763(13) 0.0396(9) 0.0433(9) 0.0063(7) 0.0022(9) -0.0120(9)
C35 0.088(2) 0.0476(15) 0.0496(14) 0.0180(12) 0.0082(14) -0.0043(14)
C45 0.125(3) 0.0427(14) 0.0533(16) 0.0064(12) 0.0219(18) -0.0171(17)

loop_
_atom_type_symbol
_atom_type_scat_dispersion_real
_atom_type_scat_dispersion_imag
_atom_type_scat_Cromer_Mann_a1
_atom_type_scat_Cromer_Mann_b1
_atom_type_scat_Cromer_Mann_a2
_atom_type_scat_Cromer_Mann_b2
_atom_type_scat_Cromer_Mann_a3
_atom_type_scat_Cromer_Mann_b3
_atom_type_scat_Cromer_Mann_a4
_atom_type_scat_Cromer_Mann_b4
_atom_type_scat_Cromer_Mann_c
_atom_type_scat_source
C 0.0033 0.0016 2.3100 20.8439 1.0200 10.2075 1.5886 0.5687 0.8650 51.6512 0.2156 'International Tables Vol C 4.2.6.8 and 6.1.1.4'
H 0.0000 0.0000 0.4930 10.5109 0.3229 26.1257 0.1402 3.1424 0.0408 57.7998 0.0030 'International Tables Vol C 4.2.6.8 and 6.1.1.4'
N 0.0061 0.0033 12.2126 0.0057 3.1322 9.8933 2.0125 28.9975 1.1663 0.5826 -11.5290 'International Tables Vol C 4.2.6.8 and 6.1.1.4'
O 0.0106 0.0060 3.0485 13.2771 2.2868 5.7011 1.5463 0.3239 0.8670 32.9089 0.2508 'International Tables Vol C 4.2.6.8 and 6.1.1.4'

loop_
_geom_angle_atom_site_label_1
_geom_angle_atom_site_label_2
_geom_angle_atom_site_label_3
_geom_angle
_geom_angle_publ_flag
O1 C1 N2 125.6(2) yes
O1 C1 C5 126.3(2) yes
N2 C1 C5 108.05(19) yes
C1 N2 C3 112.98(18) yes
C1 N2 C11 120.97(19) yes
C3 N2 C11 125.81(19) yes
N2 C3 C4 102.32(17) yes
N2 C3 C12 110.94(18) yes
C4 C3 C12 110.43(19) yes
N2 C3 C13 110.08(19) yes
C4 C3 C13 110.05(18) yes
C12 C3 C13 112.56(19) yes
C3 C4 C5 103.07(18) yes
C3 C4 C14 115.96(17) yes
C5 C4 C14 115.0(2) yes
C3 C4 H41 107.1 no
C5 C4 H41 107.9 no
C14 C4 H41 107.3 no
C4 C5 C1 103.99(19) yes
C4 C5 C15 112.1(2) yes
C1 C5 C15 112.77(18) yes
C4 C5 H51 111.1 no
C1 C5 H51 109.3 no
C15 C5 H51 107.6 no
N2 C11 C21 121.78(19) yes
N2 C11 C61 119.27(19) yes
C21 C11 C61 118.9(2) yes
C11 C21 C31 120.2(2) yes
C11 C21 H211 120.1 no
C31 C21 H211 119.7 no
C21 C31 C41 120.6(2) yes
C21 C31 H311 120.4 no
C41 C31 H311 118.9 no
C31 C41 C51 119.5(2) yes
C31 C41 O71 115.7(2) yes
C51 C41 O71 124.8(2) yes
C41 C51 C61 119.6(2) yes
C41 C51 H511 121.3 no
C61 C51 H511 119.0 no
C51 C61 C11 121.1(2) yes
C51 C61 H611 118.9 no
C11 C61 H611 120.0 no
C41 O71 C81 117.0(2) yes
O71 C81 H811 109.0 no
O71 C81 H812 110.1 no
H811 C81 H812 110.1 no
O71 C81 H813 108.1 no
H811 C81 H813 110.1 no
H812 C81 H813 109.3 no
C3 C12 O12 124.7(2) yes
C3 C12 O22 109.9(2) yes
O12 C12 O22 125.3(3) yes
C12 O22 C32 117.2(2) yes
O22 C32 C42 106.7(2) yes
O22 C32 H321 110.2 no
C42 C32 H321 110.2 no
O22 C32 H322 110.1 no
C42 C32 H322 110.1 no
H321 C32 H322 109.5 no
C32 C42 H421 108.6 no
C32 C42 H422 109.0 no
H421 C42 H422 110.6 no
C32 C42 H423 107.5 no
H421 C42 H423 110.9 no
H422 C42 H423 110.2 no
C32 C52 H521 108.5 no
C32 C52 H522 108.1 no
H521 C52 H522 109.7 no
C32 C52 H523 110.1 no
H521 C52 H523 110.1 no
H522 C52 H523 110.3 no
C3 C13 O13 123.7(2) yes
C3 C13 O23 109.9(2) yes
O13 C13 O23 126.4(2) yes
C13 O23 C33 117.3(2) yes
O23 C33 C43 110.5(2) yes
O23 C33 H331 108.9 no
C43 C33 H331 110.3 no
O23 C33 H332 106.5 no
C43 C33 H332 110.0 no
H331 C33 H332 110.5 no
C33 C43 H431 107.8 no
C33 C43 H432 108.5 no
H431 C43 H432 107.8 no
C33 C43 H433 110.8 no
H431 C43 H433 109.4 no
H432 C43 H433 112.4 no
C4 C14 C24 111.37(17) yes
C4 C14 H141 110.5 no
C24 C14 H141 106.9 no
C4 C14 H142 111.4 no
C24 C14 H142 108.8 no
H141 C14 H142 107.8 no
C14 C24 O24 119.8(2) yes
C14 C24 C34 120.01(18) yes
O24 C24 C34 120.2(2) yes
C24 C34 C44 118.3(2) yes
C24 C34 C84 123.0(2) yes
C44 C34 C84 118.7(2) yes
C34 C44 C54 121.2(2) yes
C34 C44 H441 118.5 no
C54 C44 H441 120.3 no
C44 C54 C64 119.7(2) yes
C44 C54 H541 120.8 no
C64 C54 H541 119.5 no
C54 C64 C74 120.2(2) yes
C54 C64 H641 119.9 no
C74 C64 H641 120.0 no
C64 C74 C84 120.1(2) yes
C64 C74 H741 120.5 no
C84 C74 H741 119.4 no
C74 C84 C34 120.0(2) yes
C74 C84 H841 120.1 no
C34 C84 H841 119.9 no
C5 C15 O15 125.6(2) yes
C5 C15 O25 109.03(19) yes
O15 C15 O25 125.3(2) yes
C15 O25 C35 116.5(2) yes
O25 C35 C45 105.1(2) yes
O25 C35 H351 110.3 no
C45 C35 H351 111.1 no
O25 C35 H352 110.9 no
C45 C35 H352 110.2 no
H351 C35 H352 109.2 no
C35 C45 H451 109.0 no
C35 C45 H452 109.2 no
H451 C45 H452 109.6 no
C35 C45 H453 109.2 no
H451 C45 H453 110.7 no
H452 C45 H453 109.2 no

loop_
_geom_bond_atom_site_label_1
_geom_bond_atom_site_label_2
_geom_bond_distance
_geom_bond_publ_flag
C1 O1 1.217(3) yes
C1 N2 1.370(3) yes
C1 C5 1.514(3) yes
N2 C3 1.482(3) yes
N2 C11 1.437(3) yes
C3 C4 1.551(3) yes
C3 C12 1.526(4) yes
C3 C13 1.547(3) yes
C4 C5 1.538(4) yes
C4 C14 1.526(3) yes
C4 H41 0.963 no
C5 C15 1.518(3) yes
C5 H51 0.973 no
C11 C21 1.390(3) yes
C11 C61 1.381(3) yes
C21 C31 1.378(3) yes
C21 H211 0.942 no
C31 C41 1.392(3) yes
C31 H311 0.946 no
C41 C51 1.377(3) yes
C41 O71 1.373(3) yes
C51 C61 1.393(3) yes
C51 H511 0.939 no
C61 H611 0.948 no
O71 C81 1.432(3) yes
C81 H811 0.969 no
C81 H812 0.957 no
C81 H813 0.957 no
C12 O12 1.192(3) yes
C12 O22 1.328(3) yes
O22 C32 1.452(3) yes
C32 C42 1.481(4) yes
C32 H321 0.990 no
C32 H322 0.990 no
C42 H421 0.959 no
C42 H422 0.962 no
C42 H423 0.970 no
C52 H521 0.961 no
C52 H522 0.961 no
C52 H523 0.960 no
C13 O13 1.191(3) yes
C13 O23 1.338(3) yes
O23 C33 1.477(3) yes
C33 C43 1.488(4) yes
C33 H331 0.973 no
C33 H332 0.963 no
C43 H431 0.965 no
C43 H432 0.977 no
C43 H433 0.984 no
C14 C24 1.529(3) yes
C14 H141 0.971 no
C14 H142 0.981 no
C24 O24 1.221(3) yes
C24 C34 1.486(3) yes
C34 C44 1.391(3) yes
C34 C84 1.385(3) yes
C44 C54 1.377(4) yes
C44 H441 0.962 no
C54 C64 1.374(4) yes
C54 H541 0.930 no
C64 C74 1.379(4) yes
C64 H641 0.925 no
C74 C84 1.393(3) yes
C74 H741 0.947 no
C84 H841 0.935 no
C15 O15 1.192(3) yes
C15 O25 1.334(3) yes
O25 C35 1.459(3) yes
C35 C45 1.516(4) yes
C35 H351 0.991 no
C35 H352 0.978 no
C45 H451 0.981 no
C45 H452 0.978 no
C45 H453 0.981 no
